data_4106140
loop_
_publ_author_name
'James W. Leeland'
'Fraser J. White'
'Jason B. Love'

_publ_section_title
;
 Encapsulation of a Magnesium Hydroxide Cubane by a Bowl-Shaped
 Polypyrrolic Schiff Base Macrocycle
;
_journal_name_full 'Journal of the American Chemical Society'
_journal_page_first 7320
_journal_page_last 7323
_journal_paper_doi 10.1021/ja201630b
_journal_volume 133
_journal_year 2011
_chemical_formula_moiety 'C61 H72 Mg2 N8 O2'
_chemical_formula_sum 'C61 H72 Mg2 N8 O2'
_chemical_formula_weight 997.89
_chemical_name_systematic
;
 ?
;
_space_group_IT_number 19
_symmetry_cell_setting orthorhombic
_symmetry_space_group_name_Hall 'P 2ac 2ab'
_symmetry_space_group_name_H-M 'P 21 21 21'
_atom_sites_solution_hydrogens geom
_atom_sites_solution_primary direct
_atom_sites_solution_secondary difmap
_audit_creation_method SHELXL-97
_cell_angle_alpha 90.00
_cell_angle_beta 90.00
_cell_angle_gamma 90.00
_cell_formula_units_Z 4
_cell_length_a 14.4995(7)
_cell_length_b 17.4050(11)
_cell_length_c 21.6522(12)
_cell_measurement_reflns_used 11958
_cell_measurement_temperature 150(2)
_cell_measurement_theta_max 27.5
_cell_measurement_theta_min 3.0
_cell_volume 5464.2(5)
_computing_cell_refinement
;
CrysAlisPro, Agilent Technologies,
Version 1.171.34.46 (release 25-11-2010 CrysAlis171 .NET)
(compiled Nov 25 2010,17:55:46)
;
_computing_data_collection
;
CrysAlisPro, Agilent Technologies,
Version 1.171.34.46 (release 25-11-2010 CrysAlis171 .NET)
(compiled Nov 25 2010,17:55:46)
;
_computing_data_reduction
;
CrysAlisPro, Agilent Technologies,
Version 1.171.34.46 (release 25-11-2010 CrysAlis171 .NET)
(compiled Nov 25 2010,17:55:46)
;
_computing_molecular_graphics 'ORTEP (Farrugia, 1997)'
_computing_publication_material 'enCIFer (Allen et al., 2004)'
_computing_structure_refinement 'SHELXL-97 (Sheldrick, 1997)'
_computing_structure_solution 'SIR-92 (Giacovazzo, 1994)'
_diffrn_ambient_temperature 150(2)
_diffrn_detector_area_resol_mean 16.1042
_diffrn_measured_fraction_theta_full 0.977
_diffrn_measured_fraction_theta_max 0.977
_diffrn_measurement_device_type 'Xcalibur, Eos'
_diffrn_measurement_method '\w scans'
_diffrn_radiation_monochromator graphite
_diffrn_radiation_source 'fine-focus sealed tube'
_diffrn_radiation_type MoK\a
_diffrn_radiation_wavelength 0.71073
_diffrn_reflns_av_R_equivalents 0.0285
_diffrn_reflns_av_sigmaI/netI 0.0548
_diffrn_reflns_limit_h_max 18
_diffrn_reflns_limit_h_min -18
_diffrn_reflns_limit_k_max 22
_diffrn_reflns_limit_k_min -14
_diffrn_reflns_limit_l_max 26
_diffrn_reflns_limit_l_min -27
_diffrn_reflns_number 26126
_diffrn_reflns_theta_full 27.48
_diffrn_reflns_theta_max 27.48
_diffrn_reflns_theta_min 2.96
_diffrn_standards_decay_% 0
_diffrn_standards_number 0
_exptl_absorpt_coefficient_mu 0.095
_exptl_absorpt_correction_T_max 1.00000
_exptl_absorpt_correction_T_min 0.85737
_exptl_absorpt_correction_type multi-scan
_exptl_absorpt_process_details
;
CrysAlisPro, Agilent Technologies,
Version 1.171.34.46 (release 25-11-2010 CrysAlis171 .NET)
(compiled Nov 25 2010,17:55:46)
empirical absorption correction using spherical harmonics,
 implemented in SCALE3 ABSPACK scaling algorithm.
;
_exptl_crystal_colour yellow
_exptl_crystal_density_diffrn 1.213
_exptl_crystal_description block
_exptl_crystal_F_000 2136
_exptl_crystal_size_max 0.5787
_exptl_crystal_size_mid 0.3192
_exptl_crystal_size_min 0.2459
_refine_diff_density_max 0.262
_refine_diff_density_min -0.189
_refine_diff_density_rms 0.039
_refine_ls_abs_structure_details 'Flack H D (1983), Acta Cryst. A39, 876-881'
_refine_ls_abs_structure_Flack 0.03(17)
_refine_ls_extinction_method none
_refine_ls_goodness_of_fit_ref 1.018
_refine_ls_hydrogen_treatment riding
_refine_ls_matrix_type full
_refine_ls_number_parameters 677
_refine_ls_number_reflns 11958
_refine_ls_number_restraints 0
_refine_ls_restrained_S_all 1.018
_refine_ls_R_factor_all 0.0692
_refine_ls_R_factor_gt 0.0477
_refine_ls_shift/su_max 0.002
_refine_ls_shift/su_mean 0.000
_refine_ls_structure_factor_coef Fsqd
_refine_ls_weighting_details 'calc w=1/[\s^2^(Fo^2^)+(0.0380P)^2^+1.0733P] where P=(Fo^2^+2Fc^2^)/3'
_refine_ls_weighting_scheme calc
_refine_ls_wR_factor_gt 0.0906
_refine_ls_wR_factor_ref 0.1001
_reflns_number_gt 9478
_reflns_number_total 11958
_reflns_threshold_expression >2\s(I)
_cod_data_source_file ja201630b_si_002_1.cif
_cod_data_source_block j1102
_cod_database_code 4106140

loop_
_symmetry_equiv_pos_as_xyz
'x, y, z'
'-x+1/2, -y, z+1/2'
'x+1/2, -y+1/2, -z'
'-x, y+1/2, -z+1/2'

loop_
_atom_site_label
_atom_site_type_symbol
_atom_site_fract_x
_atom_site_fract_y
_atom_site_fract_z
_atom_site_U_iso_or_equiv
_atom_site_adp_type
_atom_site_occupancy
_atom_site_symmetry_multiplicity
_atom_site_calc_flag
_atom_site_refinement_flags
_atom_site_disorder_assembly
_atom_site_disorder_group
C1 C -0.20764(14) 0.19314(13) 0.91423(9) 0.0268(5) Uani 1 1 d . . .
H1 H -0.2283 0.2214 0.8793 0.032 Uiso 1 1 calc R . .
C2 C -0.14803(15) 0.22806(13) 0.95765(9) 0.0285(5) Uani 1 1 d . . .
C3 C -0.09965(17) 0.29737(14) 0.95992(11) 0.0364(6) Uani 1 1 d . . .
H3 H -0.1056 0.3396 0.9324 0.044 Uiso 1 1 calc R . .
C4 C -0.04083(16) 0.29190(14) 1.01080(10) 0.0357(6) Uani 1 1 d . . .
H4 H 0.0014 0.3300 1.0246 0.043 Uiso 1 1 calc R . .
C5 C -0.05578(15) 0.21972(13) 1.03772(9) 0.0295(5) Uani 1 1 d . . .
C6 C -0.01584(15) 0.18207(13) 1.09559(9) 0.0302(5) Uani 1 1 d . . .
C7 C 0.06851(17) 0.22799(16) 1.11818(10) 0.0398(6) Uani 1 1 d . . .
H7A H 0.1199 0.2193 1.0889 0.048 Uiso 1 1 calc R . .
H7B H 0.0530 0.2834 1.1168 0.048 Uiso 1 1 calc R . .
C8 C 0.10234(18) 0.20835(18) 1.18363(11) 0.0490(7) Uani 1 1 d . . .
H8A H 0.0547 0.2222 1.2137 0.073 Uiso 1 1 calc R . .
H8B H 0.1589 0.2372 1.1925 0.073 Uiso 1 1 calc R . .
H8C H 0.1150 0.1531 1.1864 0.073 Uiso 1 1 calc R . .
C9 C -0.09483(16) 0.18219(14) 1.14472(10) 0.0357(6) Uani 1 1 d . . .
H9A H -0.1468 0.1509 1.1290 0.043 Uiso 1 1 calc R . .
H9B H -0.0720 0.1576 1.1830 0.043 Uiso 1 1 calc R . .
C10 C -0.1302(2) 0.26268(16) 1.16032(12) 0.0503(7) Uani 1 1 d . . .
H10A H -0.0821 0.2912 1.1823 0.076 Uiso 1 1 calc R . .
H10B H -0.1851 0.2586 1.1865 0.076 Uiso 1 1 calc R . .
H10C H -0.1460 0.2898 1.1221 0.076 Uiso 1 1 calc R . .
C11 C 0.01049(14) 0.09889(14) 1.08112(9) 0.0287(5) Uani 1 1 d . . .
C12 C 0.09508(15) 0.05930(15) 1.08662(10) 0.0367(6) Uani 1 1 d . . .
H12 H 0.1503 0.0789 1.1042 0.044 Uiso 1 1 calc R . .
C13 C 0.08277(15) -0.01363(16) 1.06151(11) 0.0401(6) Uani 1 1 d . . .
H13 H 0.1274 -0.0534 1.0588 0.048 Uiso 1 1 calc R . .
C14 C -0.00913(15) -0.01635(14) 1.04104(10) 0.0327(5) Uani 1 1 d . . .
C15 C -0.05556(14) -0.06498(13) 0.99830(10) 0.0329(5) Uani 1 1 d . . .
H15 H -0.0325 -0.1148 0.9893 0.039 Uiso 1 1 calc R . .
C16 C -0.18479(13) -0.08906(13) 0.93364(10) 0.0269(5) Uani 1 1 d . . .
C17 C -0.26458(16) -0.11911(15) 0.95966(10) 0.0364(6) Uani 1 1 d . . .
H17 H -0.2770 -0.1083 1.0018 0.044 Uiso 1 1 calc R . .
C18 C -0.32669(16) -0.16389(15) 0.92747(11) 0.0365(6) Uani 1 1 d . . .
C19 C -0.41157(18) -0.1956(2) 0.95932(13) 0.0599(9) Uani 1 1 d . . .
H19A H -0.4123 -0.1786 1.0025 0.090 Uiso 1 1 calc R . .
H19B H -0.4103 -0.2519 0.9578 0.090 Uiso 1 1 calc R . .
H19C H -0.4670 -0.1768 0.9383 0.090 Uiso 1 1 calc R . .
C20 C -0.30840(16) -0.17912(15) 0.86559(11) 0.0394(6) Uani 1 1 d . . .
C21 C -0.3747(2) -0.2265(2) 0.82753(13) 0.0689(10) Uani 1 1 d . . .
H21A H -0.3802 -0.2779 0.8455 0.103 Uiso 1 1 calc R . .
H21B H -0.3516 -0.2305 0.7851 0.103 Uiso 1 1 calc R . .
H21C H -0.4353 -0.2016 0.8273 0.103 Uiso 1 1 calc R . .
C22 C -0.22931(16) -0.14855(15) 0.83909(11) 0.0375(6) Uani 1 1 d . . .
H22 H -0.2176 -0.1588 0.7967 0.045 Uiso 1 1 calc R . .
C23 C -0.16632(14) -0.10354(13) 0.87149(10) 0.0283(5) Uani 1 1 d . . .
C24 C -0.03403(14) -0.12162(13) 0.81248(10) 0.0293(5) Uani 1 1 d . . .
H24 H -0.0413 -0.1748 0.8211 0.035 Uiso 1 1 calc R . .
C25 C 0.03516(14) -0.09790(13) 0.77058(10) 0.0285(5) Uani 1 1 d . . .
C26 C 0.09597(15) -0.13786(13) 0.73191(11) 0.0334(5) Uani 1 1 d . . .
H26 H 0.1075 -0.1916 0.7319 0.040 Uiso 1 1 calc R . .
C27 C 0.13589(14) -0.08365(13) 0.69382(10) 0.0332(5) Uani 1 1 d . . .
H27 H 0.1804 -0.0931 0.6625 0.040 Uiso 1 1 calc R . .
C28 C 0.09817(13) -0.01122(13) 0.70997(9) 0.0256(5) Uani 1 1 d . . .
C29 C 0.11720(13) 0.06794(13) 0.68248(10) 0.0282(5) Uani 1 1 d . . .
C30 C 0.18470(14) 0.11210(14) 0.72545(11) 0.0356(5) Uani 1 1 d . . .
H30A H 0.1960 0.1635 0.7075 0.043 Uiso 1 1 calc R . .
H30B H 0.1543 0.1198 0.7659 0.043 Uiso 1 1 calc R . .
C31 C 0.27742(16) 0.07326(16) 0.73632(13) 0.0487(7) Uani 1 1 d . . .
H31A H 0.2674 0.0202 0.7499 0.073 Uiso 1 1 calc R . .
H31B H 0.3115 0.1013 0.7683 0.073 Uiso 1 1 calc R . .
H31C H 0.3130 0.0733 0.6979 0.073 Uiso 1 1 calc R . .
C32 C 0.16052(16) 0.06052(15) 0.61761(10) 0.0375(6) Uani 1 1 d . . .
H32A H 0.1767 0.1127 0.6029 0.045 Uiso 1 1 calc R . .
H32B H 0.2188 0.0312 0.6215 0.045 Uiso 1 1 calc R . .
C33 C 0.10144(19) 0.02189(16) 0.56827(11) 0.0479(7) Uani 1 1 d . . .
H33A H 0.0777 -0.0269 0.5842 0.072 Uiso 1 1 calc R . .
H33B H 0.1390 0.0122 0.5314 0.072 Uiso 1 1 calc R . .
H33C H 0.0497 0.0556 0.5575 0.072 Uiso 1 1 calc R . .
C34 C 0.02904(14) 0.11640(13) 0.67896(9) 0.0275(5) Uani 1 1 d . . .
C35 C -0.00115(16) 0.16732(13) 0.63242(10) 0.0332(5) Uani 1 1 d . . .
H35 H 0.0316 0.1809 0.5960 0.040 Uiso 1 1 calc R . .
C36 C -0.08735(16) 0.19378(13) 0.64964(10) 0.0323(5) Uani 1 1 d . . .
H36 H -0.1259 0.2281 0.6273 0.039 Uiso 1 1 calc R . .
C37 C -0.10623(14) 0.15941(13) 0.70698(10) 0.0288(5) Uani 1 1 d . . .
C38 C -0.18714(14) 0.15128(13) 0.74232(10) 0.0289(5) Uani 1 1 d . . .
H38 H -0.2411 0.1786 0.7307 0.035 Uiso 1 1 calc R . .
C39 C -0.27720(13) 0.08598(13) 0.81511(9) 0.0264(5) Uani 1 1 d . . .
C40 C -0.34398(14) 0.05421(14) 0.77631(10) 0.0330(5) Uani 1 1 d . . .
H40 H -0.3319 0.0526 0.7332 0.040 Uiso 1 1 calc R . .
C41 C -0.42644(15) 0.02515(14) 0.79741(11) 0.0380(6) Uani 1 1 d . . .
C42 C -0.49415(18) -0.00967(19) 0.75236(14) 0.0585(8) Uani 1 1 d . . .
H42A H -0.5042 -0.0638 0.7628 0.088 Uiso 1 1 calc R . .
H42B H -0.4693 -0.0059 0.7104 0.088 Uiso 1 1 calc R . .
H42C H -0.5529 0.0181 0.7547 0.088 Uiso 1 1 calc R . .
C43 C -0.44385(15) 0.02600(15) 0.86088(11) 0.0373(6) Uani 1 1 d . . .
C44 C -0.53270(17) -0.0060(2) 0.88729(14) 0.0626(9) Uani 1 1 d . . .
H44A H -0.5850 0.0242 0.8720 0.094 Uiso 1 1 calc R . .
H44B H -0.5307 -0.0032 0.9325 0.094 Uiso 1 1 calc R . .
H44C H -0.5398 -0.0597 0.8745 0.094 Uiso 1 1 calc R . .
C45 C -0.37790(14) 0.05757(14) 0.89952(10) 0.0327(5) Uani 1 1 d . . .
H45 H -0.3894 0.0578 0.9427 0.039 Uiso 1 1 calc R . .
C46 C -0.29554(13) 0.08900(12) 0.87828(10) 0.0260(5) Uani 1 1 d . . .
C47 C -0.35304(18) 0.10524(18) 1.07006(12) 0.0525(7) Uani 1 1 d . . .
H47A H -0.4094 0.0836 1.0509 0.063 Uiso 1 1 calc R . .
H47B H -0.3403 0.1560 1.0512 0.063 Uiso 1 1 calc R . .
C48 C -0.3649(2) 0.11264(19) 1.13847(12) 0.0563(8) Uani 1 1 d . . .
H48A H -0.3271 0.1554 1.1550 0.068 Uiso 1 1 calc R . .
H48B H -0.4303 0.1216 1.1493 0.068 Uiso 1 1 calc R . .
C49 C -0.3326(2) 0.03773(19) 1.16263(13) 0.0640(9) Uani 1 1 d . . .
H49A H -0.3856 0.0031 1.1700 0.077 Uiso 1 1 calc R . .
H49B H -0.2991 0.0450 1.2021 0.077 Uiso 1 1 calc R . .
C50 C -0.2701(2) 0.00436(16) 1.11517(12) 0.0502(7) Uani 1 1 d . . .
H50A H -0.2059 0.0024 1.1308 0.060 Uiso 1 1 calc R . .
H50B H -0.2897 -0.0484 1.1044 0.060 Uiso 1 1 calc R . .
C51 C 0.0466(2) 0.17601(17) 0.87119(16) 0.0651(9) Uani 1 1 d . B .
H51A H -0.0021 0.2087 0.8895 0.078 Uiso 1 1 calc R . .
H51B H 0.0603 0.1950 0.8291 0.078 Uiso 1 1 calc R . .
C52 C 0.1316(2) 0.1775(2) 0.9103(2) 0.0900(13) Uani 1 1 d . B .
H52A H 0.1166 0.1940 0.9529 0.108 Uiso 1 1 calc R . .
H52B H 0.1778 0.2133 0.8929 0.108 Uiso 1 1 calc R . .
C53 C 0.1676(2) 0.0968(2) 0.91008(15) 0.0649(9) Uani 1 1 d . . .
H53A H 0.2183 0.0928 0.8796 0.078 Uiso 1 1 calc R A 1
H53B H 0.1933 0.0847 0.9513 0.078 Uiso 1 1 calc R A 1
C55 C 0.3967(2) -0.3066(2) 0.86312(17) 0.0772(11) Uani 1 1 d . . .
H55A H 0.3585 -0.3530 0.8645 0.116 Uiso 1 1 calc R . .
H55B H 0.4511 -0.3138 0.8894 0.116 Uiso 1 1 calc R . .
H55C H 0.4164 -0.2970 0.8205 0.116 Uiso 1 1 calc R . .
C56 C 0.3430(2) -0.24079(19) 0.88563(15) 0.0576(8) Uani 1 1 d . . .
C57 C 0.3079(2) -0.18558(18) 0.84596(13) 0.0529(7) Uani 1 1 d . . .
H57 H 0.3203 -0.1887 0.8030 0.063 Uiso 1 1 calc R . .
C58 C 0.2548(2) -0.1260(2) 0.86868(16) 0.0715(10) Uani 1 1 d . . .
H58 H 0.2316 -0.0885 0.8408 0.086 Uiso 1 1 calc R . .
C59 C 0.2352(3) -0.1195(2) 0.92954(16) 0.0783(10) Uani 1 1 d . . .
H59 H 0.1979 -0.0787 0.9446 0.094 Uiso 1 1 calc R . .
C60 C 0.2707(3) -0.1739(3) 0.96899(16) 0.0816(11) Uani 1 1 d . . .
H60 H 0.2577 -0.1701 1.0119 0.098 Uiso 1 1 calc R . .
C61 C 0.3245(2) -0.2335(2) 0.94821(14) 0.0680(9) Uani 1 1 d . . .
H61 H 0.3489 -0.2697 0.9767 0.082 Uiso 1 1 calc R . .
N1 N -0.23444(11) 0.12211(11) 0.92195(8) 0.0265(4) Uani 1 1 d . . .
N2 N -0.12206(12) 0.18254(11) 1.00642(8) 0.0301(4) Uani 1 1 d . . .
N3 N -0.05199(11) 0.05210(11) 1.05482(8) 0.0286(4) Uani 1 1 d . . .
N4 N -0.12992(12) -0.03991(11) 0.97186(8) 0.0285(4) Uani 1 1 d . . .
N5 N -0.08850(11) -0.07170(11) 0.83971(8) 0.0285(4) Uani 1 1 d . . .
N6 N 0.03859(12) -0.02077(10) 0.75700(8) 0.0271(4) Uani 1 1 d . . .
N7 N -0.03331(11) 0.11416(11) 0.72470(8) 0.0272(4) Uani 1 1 d . . .
N8 N -0.18900(11) 0.10654(11) 0.79094(8) 0.0274(4) Uani 1 1 d . . .
Mg1 Mg -0.16843(4) 0.07207(4) 1.00214(3) 0.02539(16) Uani 1 1 d . . .
Mg2 Mg -0.05793(4) 0.04579(4) 0.80162(3) 0.02529(16) Uani 1 1 d . B .
O1 O -0.27604(9) 0.05433(9) 1.06139(7) 0.0323(4) Uani 1 1 d . . .
O2 O 0.01728(12) 0.09629(10) 0.86928(7) 0.0443(4) Uani 1 1 d . . .
C54A C 0.0973(12) 0.0415(7) 0.8951(8) 0.049(3) Uani 0.47(3) 1 d P B 1
H54A H 0.0769 0.0127 0.9321 0.059 Uiso 0.47(3) 1 calc PR B 1
H54B H 0.1186 0.0048 0.8632 0.059 Uiso 0.47(3) 1 calc PR B 1
C54B C 0.0699(8) 0.0615(9) 0.9115(5) 0.047(3) Uani 0.53(3) 1 d P B 2
H54C H 0.0734 0.0058 0.9026 0.056 Uiso 0.53(3) 1 calc PR B 2
H54D H 0.0426 0.0683 0.9531 0.056 Uiso 0.53(3) 1 calc PR B 2

loop_
_atom_site_aniso_label
_atom_site_aniso_U_11
_atom_site_aniso_U_22
_atom_site_aniso_U_33
_atom_site_aniso_U_23
_atom_site_aniso_U_13
_atom_site_aniso_U_12
C1 0.0258(10) 0.0308(13) 0.0238(11) 0.0014(9) 0.0006(9) 0.0065(10)
C2 0.0324(11) 0.0270(12) 0.0261(11) -0.0010(9) -0.0005(9) 0.0015(10)
C3 0.0485(14) 0.0278(13) 0.0330(12) 0.0024(10) 0.0003(11) -0.0017(12)
C4 0.0449(13) 0.0305(14) 0.0316(12) -0.0034(10) 0.0005(11) -0.0123(12)
C5 0.0319(11) 0.0332(13) 0.0233(10) -0.0024(9) -0.0007(9) -0.0064(11)
C6 0.0322(11) 0.0353(14) 0.0232(11) -0.0021(10) -0.0033(9) -0.0115(11)
C7 0.0417(13) 0.0477(16) 0.0300(12) 0.0005(11) -0.0066(11) -0.0172(13)
C8 0.0479(14) 0.066(2) 0.0325(13) -0.0017(13) -0.0094(12) -0.0242(14)
C9 0.0400(13) 0.0414(15) 0.0255(11) -0.0027(10) -0.0008(10) -0.0044(12)
C10 0.0596(16) 0.0527(18) 0.0387(14) -0.0061(13) 0.0018(13) 0.0052(15)
C11 0.0291(10) 0.0380(14) 0.0190(10) 0.0035(9) -0.0004(9) -0.0096(11)
C12 0.0249(10) 0.0507(16) 0.0345(12) -0.0031(12) -0.0102(9) -0.0042(12)
C13 0.0287(11) 0.0496(17) 0.0420(14) -0.0026(12) -0.0092(11) 0.0084(12)
C14 0.0267(10) 0.0361(14) 0.0354(12) 0.0006(10) -0.0049(10) -0.0004(11)
C15 0.0304(10) 0.0303(13) 0.0379(12) -0.0010(11) -0.0008(11) -0.0017(11)
C16 0.0242(10) 0.0261(12) 0.0305(11) -0.0024(9) -0.0032(9) -0.0016(10)
C17 0.0346(12) 0.0458(16) 0.0290(12) -0.0068(11) 0.0018(10) -0.0065(12)
C18 0.0291(11) 0.0434(15) 0.0369(13) -0.0019(11) 0.0022(11) -0.0086(12)
C19 0.0468(15) 0.088(2) 0.0452(16) -0.0139(16) 0.0112(13) -0.0288(17)
C20 0.0338(13) 0.0476(16) 0.0368(13) -0.0051(12) -0.0021(11) -0.0111(12)
C21 0.0554(17) 0.102(3) 0.0494(17) -0.0272(17) 0.0045(14) -0.0411(19)
C22 0.0380(13) 0.0471(16) 0.0274(12) -0.0080(11) 0.0010(10) -0.0116(12)
C23 0.0255(10) 0.0272(12) 0.0322(11) 0.0007(10) -0.0014(9) -0.0028(10)
C24 0.0300(11) 0.0260(12) 0.0319(11) 0.0024(10) -0.0049(10) -0.0019(10)
C25 0.0256(10) 0.0272(13) 0.0326(11) 0.0023(10) -0.0039(9) 0.0009(10)
C26 0.0337(12) 0.0236(12) 0.0429(13) -0.0026(10) 0.0002(11) 0.0062(11)
C27 0.0287(10) 0.0369(14) 0.0338(12) -0.0030(11) 0.0034(10) 0.0058(11)
C28 0.0190(9) 0.0299(12) 0.0280(11) -0.0012(9) -0.0003(9) 0.0009(10)
C29 0.0246(10) 0.0308(13) 0.0291(11) -0.0005(10) 0.0046(9) 0.0018(10)
C30 0.0280(11) 0.0386(14) 0.0402(13) -0.0057(11) -0.0022(10) -0.0014(11)
C31 0.0358(12) 0.0474(17) 0.0629(17) -0.0085(14) -0.0106(13) -0.0018(13)
C32 0.0365(12) 0.0400(15) 0.0361(12) 0.0020(11) 0.0126(11) 0.0024(12)
C33 0.0678(17) 0.0458(17) 0.0302(13) -0.0055(11) 0.0038(13) 0.0100(15)
C34 0.0278(10) 0.0274(12) 0.0272(10) -0.0025(9) 0.0006(9) -0.0027(10)
C35 0.0383(12) 0.0318(13) 0.0296(12) 0.0047(10) 0.0013(10) -0.0012(11)
C36 0.0379(12) 0.0278(12) 0.0314(12) 0.0034(10) -0.0018(10) 0.0059(11)
C37 0.0322(11) 0.0256(12) 0.0285(11) -0.0032(10) -0.0030(9) 0.0044(10)
C38 0.0276(11) 0.0290(13) 0.0300(12) -0.0042(10) -0.0026(9) 0.0091(10)
C39 0.0216(9) 0.0290(12) 0.0285(11) -0.0015(9) -0.0013(9) 0.0068(10)
C40 0.0255(10) 0.0452(15) 0.0284(11) -0.0071(11) -0.0022(9) 0.0070(11)
C41 0.0256(10) 0.0427(15) 0.0455(14) -0.0096(12) -0.0100(11) 0.0056(11)
C42 0.0333(12) 0.080(2) 0.0623(17) -0.0261(17) -0.0113(13) -0.0028(15)
C43 0.0228(10) 0.0437(15) 0.0453(14) -0.0063(11) 0.0002(10) -0.0012(11)
C44 0.0367(14) 0.087(2) 0.0643(19) -0.0076(18) 0.0040(14) -0.0239(16)
C45 0.0284(11) 0.0379(14) 0.0319(11) -0.0017(11) 0.0033(9) 0.0015(11)
C46 0.0213(9) 0.0293(13) 0.0274(11) -0.0010(9) -0.0054(9) 0.0056(10)
C47 0.0475(14) 0.067(2) 0.0432(14) 0.0126(14) 0.0103(13) 0.0253(15)
C48 0.0560(16) 0.073(2) 0.0402(15) 0.0017(14) 0.0108(13) 0.0176(16)
C49 0.0724(19) 0.077(2) 0.0432(15) 0.0208(15) 0.0184(15) 0.0189(19)
C50 0.0662(17) 0.0429(16) 0.0414(14) 0.0183(13) 0.0131(14) 0.0044(15)
C51 0.0496(16) 0.053(2) 0.092(2) -0.0370(18) 0.0124(17) -0.0042(16)
C52 0.0498(18) 0.083(3) 0.137(4) -0.048(3) -0.007(2) -0.0195(19)
C53 0.0528(16) 0.080(2) 0.0617(19) 0.0029(17) -0.0042(15) -0.0151(18)
C55 0.0531(19) 0.088(3) 0.091(3) -0.004(2) -0.0097(18) -0.025(2)
C56 0.0449(15) 0.061(2) 0.0671(19) -0.0034(17) -0.0094(15) -0.0263(16)
C57 0.0594(18) 0.0561(19) 0.0432(15) 0.0024(15) -0.0006(14) -0.0205(16)
C58 0.078(2) 0.074(2) 0.063(2) 0.0055(18) -0.0041(18) -0.029(2)
C59 0.078(2) 0.089(3) 0.068(2) -0.011(2) -0.002(2) -0.015(2)
C60 0.087(3) 0.107(3) 0.050(2) -0.002(2) -0.009(2) -0.015(3)
C61 0.0639(19) 0.096(3) 0.0441(17) 0.0007(18) -0.0073(16) -0.024(2)
N1 0.0240(8) 0.0308(11) 0.0248(9) -0.0003(8) -0.0004(7) -0.0011(8)
N2 0.0331(9) 0.0314(11) 0.0257(9) 0.0030(8) -0.0037(8) -0.0054(9)
N3 0.0245(8) 0.0323(11) 0.0291(9) -0.0002(8) -0.0031(8) -0.0045(9)
N4 0.0250(8) 0.0313(11) 0.0292(9) -0.0003(8) -0.0020(8) -0.0049(8)
N5 0.0250(8) 0.0325(11) 0.0278(9) 0.0001(8) 0.0006(8) -0.0040(9)
N6 0.0256(8) 0.0274(11) 0.0282(9) 0.0010(8) 0.0029(8) 0.0018(8)
N7 0.0244(8) 0.0308(11) 0.0264(9) 0.0010(8) 0.0008(7) 0.0040(8)
N8 0.0245(9) 0.0331(11) 0.0246(9) -0.0035(8) -0.0008(7) 0.0053(8)
Mg1 0.0229(3) 0.0291(4) 0.0241(3) 0.0010(3) -0.0026(3) -0.0042(3)
Mg2 0.0219(3) 0.0295(4) 0.0245(3) -0.0009(3) -0.0004(3) 0.0022(3)
O1 0.0293(7) 0.0366(10) 0.0310(8) 0.0076(7) 0.0037(7) 0.0039(8)
O2 0.0468(10) 0.0500(12) 0.0360(9) -0.0052(8) -0.0037(8) -0.0138(9)
C54A 0.063(7) 0.040(5) 0.044(6) 0.007(4) -0.028(5) 0.008(4)
C54B 0.047(5) 0.054(7) 0.040(4) 0.001(4) -0.007(3) -0.012(4)

loop_
_atom_type_symbol
_atom_type_description
_atom_type_scat_dispersion_real
_atom_type_scat_dispersion_imag
_atom_type_scat_source
C C 0.0033 0.0016 'International Tables Vol C Tables 4.2.6.8 and 6.1.1.4'
H H 0.0000 0.0000 'International Tables Vol C Tables 4.2.6.8 and 6.1.1.4'
N N 0.0061 0.0033 'International Tables Vol C Tables 4.2.6.8 and 6.1.1.4'
Mg Mg 0.0486 0.0363 'International Tables Vol C Tables 4.2.6.8 and 6.1.1.4'
O O 0.0106 0.0060 'International Tables Vol C Tables 4.2.6.8 and 6.1.1.4'

loop_
_geom_angle_atom_site_label_1
_geom_angle_atom_site_label_2
_geom_angle_atom_site_label_3
_geom_angle
N1 C1 C2 120.22(19)
N1 C1 H1 119.9
C2 C1 H1 119.9
N2 C2 C3 109.51(19)
N2 C2 C1 115.5(2)
C3 C2 C1 134.5(2)
C2 C3 C4 106.0(2)
C2 C3 H3 127.0
C4 C3 H3 127.0
C3 C4 C5 107.1(2)
C3 C4 H4 126.4
C5 C4 H4 126.4
N2 C5 C4 109.45(19)
N2 C5 C6 118.6(2)
C4 C5 C6 131.8(2)
C5 C6 C11 109.42(17)
C5 C6 C7 109.81(19)
C11 C6 C7 110.97(19)
C5 C6 C9 106.25(18)
C11 C6 C9 108.87(18)
C7 C6 C9 111.40(18)
C8 C7 C6 115.5(2)
C8 C7 H7A 108.4
C6 C7 H7A 108.4
C8 C7 H7B 108.4
C6 C7 H7B 108.4
H7A C7 H7B 107.5
C7 C8 H8A 109.5
C7 C8 H8B 109.5
H8A C8 H8B 109.5
C7 C8 H8C 109.5
H8A C8 H8C 109.5
H8B C8 H8C 109.5
C10 C9 C6 113.4(2)
C10 C9 H9A 108.9
C6 C9 H9A 108.9
C10 C9 H9B 108.9
C6 C9 H9B 108.9
H9A C9 H9B 107.7
C9 C10 H10A 109.5
C9 C10 H10B 109.5
H10A C10 H10B 109.5
C9 C10 H10C 109.5
H10A C10 H10C 109.5
H10B C10 H10C 109.5
N3 C11 C12 109.0(2)
N3 C11 C6 119.46(19)
C12 C11 C6 131.4(2)
C13 C12 C11 107.5(2)
C13 C12 H12 126.3
C11 C12 H12 126.3
C12 C13 C14 106.0(2)
C12 C13 H13 127.0
C14 C13 H13 127.0
N3 C14 C13 109.3(2)
N3 C14 C15 116.24(19)
C13 C14 C15 132.4(2)
N4 C15 C14 118.7(2)
N4 C15 H15 120.6
C14 C15 H15 120.6
C17 C16 C23 118.89(19)
C17 C16 N4 116.96(18)
C23 C16 N4 123.98(19)
C18 C17 C16 123.5(2)
C18 C17 H17 118.3
C16 C17 H17 118.3
C17 C18 C20 118.0(2)
C17 C18 C19 120.4(2)
C20 C18 C19 121.6(2)
C18 C19 H19A 109.5
C18 C19 H19B 109.5
H19A C19 H19B 109.5
C18 C19 H19C 109.5
H19A C19 H19C 109.5
H19B C19 H19C 109.5
C22 C20 C18 118.8(2)
C22 C20 C21 120.6(2)
C18 C20 C21 120.5(2)
C20 C21 H21A 109.5
C20 C21 H21B 109.5
H21A C21 H21B 109.5
C20 C21 H21C 109.5
H21A C21 H21C 109.5
H21B C21 H21C 109.5
C20 C22 C23 123.3(2)
C20 C22 H22 118.3
C23 C22 H22 118.3
C22 C23 C16 117.5(2)
C22 C23 N5 119.48(19)
C16 C23 N5 122.98(19)
N5 C24 C25 121.4(2)
N5 C24 H24 119.3
C25 C24 H24 119.3
N6 C25 C26 109.52(19)
N6 C25 C24 116.60(19)
C26 C25 C24 133.2(2)
C27 C26 C25 106.4(2)
C27 C26 H26 126.8
C25 C26 H26 126.8
C26 C27 C28 107.37(19)
C26 C27 H27 126.3
C28 C27 H27 126.3
N6 C28 C27 108.93(19)
N6 C28 C29 121.52(18)
C27 C28 C29 129.55(18)
C28 C29 C34 111.42(16)
C28 C29 C32 110.66(18)
C34 C29 C32 109.87(18)
C28 C29 C30 109.08(18)
C34 C29 C30 106.43(17)
C32 C29 C30 109.26(17)
C31 C30 C29 115.4(2)
C31 C30 H30A 108.4
C29 C30 H30A 108.4
C31 C30 H30B 108.4
C29 C30 H30B 108.4
H30A C30 H30B 107.5
C30 C31 H31A 109.5
C30 C31 H31B 109.5
H31A C31 H31B 109.5
C30 C31 H31C 109.5
H31A C31 H31C 109.5
H31B C31 H31C 109.5
C33 C32 C29 116.46(19)
C33 C32 H32A 108.2
C29 C32 H32A 108.2
C33 C32 H32B 108.2
C29 C32 H32B 108.2
H32A C32 H32B 107.3
C32 C33 H33A 109.5
C32 C33 H33B 109.5
H33A C33 H33B 109.5
C32 C33 H33C 109.5
H33A C33 H33C 109.5
H33B C33 H33C 109.5
N7 C34 C35 109.65(19)
N7 C34 C29 120.61(18)
C35 C34 C29 129.74(19)
C36 C35 C34 107.3(2)
C36 C35 H35 126.4
C34 C35 H35 126.4
C35 C36 C37 105.8(2)
C35 C36 H36 127.1
C37 C36 H36 127.1
N7 C37 C36 109.94(19)
N7 C37 C38 115.61(19)
C36 C37 C38 133.3(2)
N8 C38 C37 120.91(19)
N8 C38 H38 119.5
C37 C38 H38 119.5
C46 C39 C40 118.23(19)
C46 C39 N8 121.40(18)
C40 C39 N8 120.00(18)
C41 C40 C39 123.2(2)
C41 C40 H40 118.4
C39 C40 H40 118.4
C40 C41 C43 118.7(2)
C40 C41 C42 119.8(2)
C43 C41 C42 121.4(2)
C41 C42 H42A 109.5
C41 C42 H42B 109.5
H42A C42 H42B 109.5
C41 C42 H42C 109.5
H42A C42 H42C 109.5
H42B C42 H42C 109.5
C45 C43 C41 118.3(2)
C45 C43 C44 120.3(2)
C41 C43 C44 121.4(2)
C43 C44 H44A 109.5
C43 C44 H44B 109.5
H44A C44 H44B 109.5
C43 C44 H44C 109.5
H44A C44 H44C 109.5
H44B C44 H44C 109.5
C43 C45 C46 123.3(2)
C43 C45 H45 118.4
C46 C45 H45 118.4
C45 C46 C39 118.2(2)
C45 C46 N1 118.38(19)
C39 C46 N1 123.38(19)
O1 C47 C48 105.7(2)
O1 C47 H47A 110.6
C48 C47 H47A 110.6
O1 C47 H47B 110.6
C48 C47 H47B 110.6
H47A C47 H47B 108.7
C49 C48 C47 103.7(2)
C49 C48 H48A 111.0
C47 C48 H48A 111.0
C49 C48 H48B 111.0
C47 C48 H48B 111.0
H48A C48 H48B 109.0
C48 C49 C50 107.0(2)
C48 C49 H49A 110.3
C50 C49 H49A 110.3
C48 C49 H49B 110.3
C50 C49 H49B 110.3
H49A C49 H49B 108.6
O1 C50 C49 106.4(2)
O1 C50 H50A 110.4
C49 C50 H50A 110.4
O1 C50 H50B 110.4
C49 C50 H50B 110.4
H50A C50 H50B 108.6
O2 C51 C52 105.9(3)
O2 C51 H51A 110.6
C52 C51 H51A 110.6
O2 C51 H51B 110.6
C52 C51 H51B 110.6
H51A C51 H51B 108.7
C51 C52 C53 105.6(3)
C51 C52 H52A 110.6
C53 C52 H52A 110.6
C51 C52 H52B 110.6
C53 C52 H52B 110.6
H52A C52 H52B 108.8
C54A C53 C52 112.4(6)
C54A C53 C54B 24.3(4)
C52 C53 C54B 93.0(7)
C54A C53 H53A 109.1
C52 C53 H53A 109.1
C54B C53 H53A 131.7
C54A C53 H53B 109.1
C52 C53 H53B 109.1
C54B C53 H53B 104.0
H53A C53 H53B 107.9
C56 C55 H55A 109.5
C56 C55 H55B 109.5
H55A C55 H55B 109.5
C56 C55 H55C 109.5
H55A C55 H55C 109.5
H55B C55 H55C 109.5
C57 C56 C61 118.1(3)
C57 C56 C55 122.0(3)
C61 C56 C55 119.9(3)
C58 C57 C56 120.3(3)
C58 C57 H57 119.8
C56 C57 H57 119.8
C59 C58 C57 121.7(4)
C59 C58 H58 119.1
C57 C58 H58 119.1
C58 C59 C60 118.0(4)
C58 C59 H59 121.0
C60 C59 H59 121.0
C61 C60 C59 121.9(3)
C61 C60 H60 119.0
C59 C60 H60 119.0
C60 C61 C56 120.0(3)
C60 C61 H61 120.0
C56 C61 H61 120.0
C1 N1 C46 119.01(18)
C1 N1 Mg1 110.58(14)
C46 N1 Mg1 130.34(14)
C5 N2 C2 107.85(19)
C5 N2 Mg1 135.53(16)
C2 N2 Mg1 114.77(14)
C11 N3 C14 108.16(17)
C11 N3 Mg1 133.01(16)
C14 N3 Mg1 113.25(14)
C15 N4 C16 121.08(19)
C15 N4 Mg1 112.95(15)
C16 N4 Mg1 125.36(14)
C24 N5 C23 115.66(19)
C24 N5 Mg2 108.55(14)
C23 N5 Mg2 133.06(14)
C28 N6 C25 107.80(18)
C28 N6 Mg2 136.25(15)
C25 N6 Mg2 115.13(14)
C34 N7 C37 107.22(17)
C34 N7 Mg2 136.40(15)
C37 N7 Mg2 114.84(13)
C38 N8 C39 117.52(17)
C38 N8 Mg2 110.77(13)
C39 N8 Mg2 128.21(14)
N2 Mg1 O1 111.46(7)
N2 Mg1 N3 82.20(8)
O1 Mg1 N3 104.58(7)
N2 Mg1 N4 142.19(7)
O1 Mg1 N4 104.77(7)
N3 Mg1 N4 78.57(7)
N2 Mg1 N1 78.63(7)
O1 Mg1 N1 103.10(7)
N3 Mg1 N1 150.59(7)
N4 Mg1 N1 103.71(7)
O2 Mg2 N6 102.57(8)
O2 Mg2 N7 103.80(8)
N6 Mg2 N7 80.17(7)
O2 Mg2 N8 109.53(8)
N6 Mg2 N8 144.44(7)
N7 Mg2 N8 77.74(7)
O2 Mg2 N5 103.61(7)
N6 Mg2 N5 78.13(7)
N7 Mg2 N5 148.04(7)
N8 Mg2 N5 107.89(7)
C47 O1 C50 108.06(17)
C47 O1 Mg1 125.58(15)
C50 O1 Mg1 123.16(14)
C54B O2 C51 104.2(6)
C54B O2 C54A 22.8(4)
C51 O2 C54A 110.3(5)
C54B O2 Mg2 127.3(7)
C51 O2 Mg2 126.36(18)
C54A O2 Mg2 112.5(5)
C53 C54A O2 101.1(7)
C53 C54A H54A 111.5
O2 C54A H54A 111.5
C53 C54A H54B 111.5
O2 C54A H54B 111.5
H54A C54A H54B 109.4
O2 C54B C53 109.3(7)
O2 C54B H54C 109.8
C53 C54B H54C 109.8
O2 C54B H54D 109.8
C53 C54B H54D 109.8
H54C C54B H54D 108.3

loop_
_geom_bond_atom_site_label_1
_geom_bond_atom_site_label_2
_geom_bond_distance
C1 N1 1.307(3)
C1 C2 1.414(3)
C1 H1 0.9500
C2 N2 1.373(3)
C2 C3 1.396(3)
C3 C4 1.397(3)
C3 H3 0.9500
C4 C5 1.402(3)
C4 H4 0.9500
C5 N2 1.342(3)
C5 C6 1.528(3)
C6 C11 1.530(3)
C6 C7 1.541(3)
C6 C9 1.563(3)
C7 C8 1.538(3)
C7 H7A 0.9900
C7 H7B 0.9900
C8 H8A 0.9800
C8 H8B 0.9800
C8 H8C 0.9800
C9 C10 1.530(4)
C9 H9A 0.9900
C9 H9B 0.9900
C10 H10A 0.9800
C10 H10B 0.9800
C10 H10C 0.9800
C11 N3 1.345(3)
C11 C12 1.412(3)
C12 C13 1.392(4)
C12 H12 0.9500
C13 C14 1.405(3)
C13 H13 0.9500
C14 N3 1.376(3)
C14 C15 1.423(3)
C15 N4 1.296(3)
C15 H15 0.9500
C16 C17 1.389(3)
C16 C23 1.395(3)
C16 N4 1.432(3)
C17 C18 1.380(3)
C17 H17 0.9500
C18 C20 1.391(3)
C18 C19 1.515(3)
C19 H19A 0.9800
C19 H19B 0.9800
C19 H19C 0.9800
C20 C22 1.388(3)
C20 C21 1.511(3)
C21 H21A 0.9800
C21 H21B 0.9800
C21 H21C 0.9800
C22 C23 1.393(3)
C22 H22 0.9500
C23 N5 1.433(3)
C24 N5 1.314(3)
C24 C25 1.414(3)
C24 H24 0.9500
C25 N6 1.375(3)
C25 C26 1.401(3)
C26 C27 1.380(3)
C26 H26 0.9500
C27 C28 1.418(3)
C27 H27 0.9500
C28 N6 1.346(3)
C28 C29 1.526(3)
C29 C34 1.533(3)
C29 C32 1.544(3)
C29 C30 1.554(3)
C30 C31 1.523(3)
C30 H30A 0.9900
C30 H30B 0.9900
C31 H31A 0.9800
C31 H31B 0.9800
C31 H31C 0.9800
C32 C33 1.526(3)
C32 H32A 0.9900
C32 H32B 0.9900
C33 H33A 0.9800
C33 H33B 0.9800
C33 H33C 0.9800
C34 N7 1.341(2)
C34 C35 1.412(3)
C35 C36 1.383(3)
C35 H35 0.9500
C36 C37 1.405(3)
C36 H36 0.9500
C37 N7 1.373(3)
C37 C38 1.408(3)
C38 N8 1.310(3)
C38 H38 0.9500
C39 C46 1.394(3)
C39 C40 1.396(3)
C39 N8 1.427(3)
C40 C41 1.376(3)
C40 H40 0.9500
C41 C43 1.397(3)
C41 C42 1.511(3)
C42 H42A 0.9800
C42 H42B 0.9800
C42 H42C 0.9800
C43 C45 1.384(3)
C43 C44 1.516(3)
C44 H44A 0.9800
C44 H44B 0.9800
C44 H44C 0.9800
C45 C46 1.392(3)
C45 H45 0.9500
C46 N1 1.418(3)
C47 O1 1.438(3)
C47 C48 1.497(4)
C47 H47A 0.9900
C47 H47B 0.9900
C48 C49 1.481(4)
C48 H48A 0.9900
C48 H48B 0.9900
C49 C50 1.488(4)
C49 H49A 0.9900
C49 H49B 0.9900
C50 O1 1.456(3)
C50 H50A 0.9900
C50 H50B 0.9900
C51 O2 1.452(3)
C51 C52 1.495(4)
C51 H51A 0.9900
C51 H51B 0.9900
C52 C53 1.499(5)
C52 H52A 0.9900
C52 H52B 0.9900
C53 C54A 1.440(12)
C53 C54B 1.544(10)
C53 H53A 0.9900
C53 H53B 0.9900
C55 C56 1.468(5)
C55 H55A 0.9800
C55 H55B 0.9800
C55 H55C 0.9800
C56 C57 1.386(4)
C56 C61 1.387(4)
C57 C58 1.382(4)
C57 H57 0.9500
C58 C59 1.353(4)
C58 H58 0.9500
C59 C60 1.375(5)
C59 H59 0.9500
C60 C61 1.373(5)
C60 H60 0.9500
C61 H61 0.9500
N1 Mg1 2.1656(18)
N2 Mg1 2.039(2)
N3 Mg1 2.0669(18)
N4 Mg1 2.131(2)
N5 Mg2 2.249(2)
N6 Mg2 2.0578(19)
N7 Mg2 2.0779(18)
N8 Mg2 2.1870(17)
Mg1 O1 2.0434(15)
Mg2 O2 2.0267(17)
O2 C54B 1.336(12)
O2 C54A 1.603(13)
C54A H54A 0.9900
C54A H54B 0.9900
C54B H54C 0.9900
C54B H54D 0.9900

loop_
_geom_torsion_atom_site_label_1
_geom_torsion_atom_site_label_2
_geom_torsion_atom_site_label_3
_geom_torsion_atom_site_label_4
_geom_torsion
N1 C1 C2 N2 0.0(3)
N1 C1 C2 C3 171.7(2)
N2 C2 C3 C4 1.8(3)
C1 C2 C3 C4 -170.2(2)
C2 C3 C4 C5 -0.2(3)
C3 C4 C5 N2 -1.5(3)
C3 C4 C5 C6 -176.9(2)
N2 C5 C6 C11 49.3(3)
C4 C5 C6 C11 -135.7(2)
N2 C5 C6 C7 171.3(2)
C4 C5 C6 C7 -13.6(3)
N2 C5 C6 C9 -68.1(2)
C4 C5 C6 C9 106.9(3)
C5 C6 C7 C8 166.5(2)
C11 C6 C7 C8 -72.4(3)
C9 C6 C7 C8 49.1(3)
C5 C6 C9 C10 -59.3(2)
C11 C6 C9 C10 -177.06(19)
C7 C6 C9 C10 60.2(3)
C5 C6 C11 N3 -51.9(2)
C7 C6 C11 N3 -173.25(18)
C9 C6 C11 N3 63.8(2)
C5 C6 C11 C12 123.3(2)
C7 C6 C11 C12 1.9(3)
C9 C6 C11 C12 -121.0(2)
N3 C11 C12 C13 1.1(3)
C6 C11 C12 C13 -174.5(2)
C11 C12 C13 C14 0.3(3)
C12 C13 C14 N3 -1.6(3)
C12 C13 C14 C15 160.8(3)
N3 C14 C15 N4 5.3(3)
C13 C14 C15 N4 -156.2(3)
C23 C16 C17 C18 1.0(4)
N4 C16 C17 C18 176.4(2)
C16 C17 C18 C20 -0.5(4)
C16 C17 C18 C19 179.1(2)
C17 C18 C20 C22 -0.3(4)
C19 C18 C20 C22 -179.8(3)
C17 C18 C20 C21 -178.8(3)
C19 C18 C20 C21 1.7(4)
C18 C20 C22 C23 0.5(4)
C21 C20 C22 C23 179.0(3)
C20 C22 C23 C16 0.0(4)
C20 C22 C23 N5 -177.4(2)
C17 C16 C23 C22 -0.7(3)
N4 C16 C23 C22 -175.8(2)
C17 C16 C23 N5 176.6(2)
N4 C16 C23 N5 1.5(3)
N5 C24 C25 N6 -3.9(3)
N5 C24 C25 C26 -173.6(2)
N6 C25 C26 C27 -0.7(2)
C24 C25 C26 C27 169.5(2)
C25 C26 C27 C28 -0.2(2)
C26 C27 C28 N6 1.1(2)
C26 C27 C28 C29 -179.5(2)
N6 C28 C29 C34 -38.6(3)
C27 C28 C29 C34 142.0(2)
N6 C28 C29 C32 -161.12(18)
C27 C28 C29 C32 19.4(3)
N6 C28 C29 C30 78.6(2)
C27 C28 C29 C30 -100.8(2)
C28 C29 C30 C31 58.8(2)
C34 C29 C30 C31 179.2(2)
C32 C29 C30 C31 -62.2(3)
C28 C29 C32 C33 62.7(3)
C34 C29 C32 C33 -60.7(3)
C30 C29 C32 C33 -177.1(2)
C28 C29 C34 N7 39.1(3)
C32 C29 C34 N7 162.1(2)
C30 C29 C34 N7 -79.7(2)
C28 C29 C34 C35 -140.9(2)
C32 C29 C34 C35 -17.9(3)
C30 C29 C34 C35 100.3(3)
N7 C34 C35 C36 -3.0(3)
C29 C34 C35 C36 177.0(2)
C34 C35 C36 C37 1.3(3)
C35 C36 C37 N7 0.8(3)
C35 C36 C37 C38 -165.8(2)
N7 C37 C38 N8 4.0(3)
C36 C37 C38 N8 170.0(2)
C46 C39 C40 C41 -0.6(3)
N8 C39 C40 C41 172.5(2)
C39 C40 C41 C43 -1.2(4)
C39 C40 C41 C42 -178.8(2)
C40 C41 C43 C45 1.3(4)
C42 C41 C43 C45 178.8(2)
C40 C41 C43 C44 -179.2(2)
C42 C41 C43 C44 -1.7(4)
C41 C43 C45 C46 0.5(4)
C44 C43 C45 C46 -179.0(2)
C43 C45 C46 C39 -2.4(3)
C43 C45 C46 N1 177.9(2)
C40 C39 C46 C45 2.4(3)
N8 C39 C46 C45 -170.65(19)
C40 C39 C46 N1 -177.9(2)
N8 C39 C46 N1 9.0(3)
O1 C47 C48 C49 -30.4(3)
C47 C48 C49 C50 22.8(3)
C48 C49 C50 O1 -7.2(3)
O2 C51 C52 C53 20.6(4)
C51 C52 C53 C54A -22.1(9)
C51 C52 C53 C54B -37.3(5)
C61 C56 C57 C58 -0.9(4)
C55 C56 C57 C58 177.7(3)
C56 C57 C58 C59 -0.3(5)
C57 C58 C59 C60 0.9(5)
C58 C59 C60 C61 -0.2(6)
C59 C60 C61 C56 -1.1(5)
C57 C56 C61 C60 1.6(4)
C55 C56 C61 C60 -177.0(3)
C2 C1 N1 C46 178.88(18)
C2 C1 N1 Mg1 -3.7(2)
C45 C46 N1 C1 -124.8(2)
C39 C46 N1 C1 55.5(3)
C45 C46 N1 Mg1 58.4(3)
C39 C46 N1 Mg1 -121.3(2)
C4 C5 N2 C2 2.6(2)
C6 C5 N2 C2 178.66(19)
C4 C5 N2 Mg1 165.56(17)
C6 C5 N2 Mg1 -18.3(3)
C3 C2 N2 C5 -2.7(2)
C1 C2 N2 C5 170.96(19)
C3 C2 N2 Mg1 -169.68(15)
C1 C2 N2 Mg1 4.0(2)
C12 C11 N3 C14 -2.1(2)
C6 C11 N3 C14 174.10(18)
C12 C11 N3 Mg1 -153.03(16)
C6 C11 N3 Mg1 23.2(3)
C13 C14 N3 C11 2.3(2)
C15 C14 N3 C11 -163.29(19)
C13 C14 N3 Mg1 159.56(16)
C15 C14 N3 Mg1 -6.0(2)
C14 C15 N4 C16 -173.29(19)
C14 C15 N4 Mg1 -1.7(2)
C17 C16 N4 C15 101.5(2)
C23 C16 N4 C15 -83.3(3)
C17 C16 N4 Mg1 -69.0(2)
C23 C16 N4 Mg1 106.2(2)
C25 C24 N5 C23 168.47(18)
C25 C24 N5 Mg2 4.7(2)
C22 C23 N5 C24 -57.9(3)
C16 C23 N5 C24 124.8(2)
C22 C23 N5 Mg2 100.9(2)
C16 C23 N5 Mg2 -76.4(3)
C27 C28 N6 C25 -1.5(2)
C29 C28 N6 C25 178.96(18)
C27 C28 N6 Mg2 -170.07(16)
C29 C28 N6 Mg2 10.4(3)
C26 C25 N6 C28 1.4(2)
C24 C25 N6 C28 -170.66(17)
C26 C25 N6 Mg2 172.70(14)
C24 C25 N6 Mg2 0.6(2)
C35 C34 N7 C37 3.5(2)
C29 C34 N7 C37 -176.54(19)
C35 C34 N7 Mg2 167.89(17)
C29 C34 N7 Mg2 -12.1(3)
C36 C37 N7 C34 -2.7(2)
C38 C37 N7 C34 166.58(19)
C36 C37 N7 Mg2 -170.88(15)
C38 C37 N7 Mg2 -1.6(2)
C37 C38 N8 C39 -164.65(19)
C37 C38 N8 Mg2 -4.0(3)
C46 C39 N8 C38 -134.3(2)
C40 C39 N8 C38 52.7(3)
C46 C39 N8 Mg2 68.8(3)
C40 C39 N8 Mg2 -104.1(2)
C5 N2 Mg1 O1 93.6(2)
C2 N2 Mg1 O1 -104.21(15)
C5 N2 Mg1 N3 -9.0(2)
C2 N2 Mg1 N3 153.13(16)
C5 N2 Mg1 N4 -68.8(3)
C2 N2 Mg1 N4 93.31(18)
C5 N2 Mg1 N1 -166.6(2)
C2 N2 Mg1 N1 -4.46(15)
C11 N3 Mg1 N2 6.46(19)
C14 N3 Mg1 N2 -143.39(16)
C11 N3 Mg1 O1 -103.77(19)
C14 N3 Mg1 O1 106.38(15)
C11 N3 Mg1 N4 153.74(19)
C14 N3 Mg1 N4 3.89(14)
C11 N3 Mg1 N1 56.1(3)
C14 N3 Mg1 N1 -93.8(2)
C15 N4 Mg1 N2 59.7(2)
C16 N4 Mg1 N2 -129.15(17)
C15 N4 Mg1 O1 -103.47(15)
C16 N4 Mg1 O1 67.69(17)
C15 N4 Mg1 N3 -1.21(15)
C16 N4 Mg1 N3 169.95(17)
C15 N4 Mg1 N1 148.73(15)
C16 N4 Mg1 N1 -40.10(17)
C1 N1 Mg1 N2 4.34(14)
C46 N1 Mg1 N2 -178.61(18)
C1 N1 Mg1 O1 113.99(14)
C46 N1 Mg1 O1 -68.96(18)
C1 N1 Mg1 N3 -46.0(2)
C46 N1 Mg1 N3 131.09(19)
C1 N1 Mg1 N4 -136.97(14)
C46 N1 Mg1 N4 40.09(18)
C28 N6 Mg2 O2 -89.2(2)
C25 N6 Mg2 O2 102.81(15)
C28 N6 Mg2 N7 12.9(2)
C25 N6 Mg2 N7 -155.10(16)
C28 N6 Mg2 N8 65.1(3)
C25 N6 Mg2 N8 -102.92(18)
C28 N6 Mg2 N5 169.3(2)
C25 N6 Mg2 N5 1.30(14)
C34 N7 Mg2 O2 88.8(2)
C37 N7 Mg2 O2 -107.65(16)
C34 N7 Mg2 N6 -11.9(2)
C37 N7 Mg2 N6 151.70(16)
C34 N7 Mg2 N8 -163.8(2)
C37 N7 Mg2 N8 -0.26(15)
C34 N7 Mg2 N5 -59.6(3)
C37 N7 Mg2 N5 103.95(18)
C38 N8 Mg2 O2 102.68(15)
C39 N8 Mg2 O2 -99.25(17)
C38 N8 Mg2 N6 -50.6(2)
C39 N8 Mg2 N6 107.46(19)
C38 N8 Mg2 N7 2.20(15)
C39 N8 Mg2 N7 160.26(18)
C38 N8 Mg2 N5 -145.18(14)
C39 N8 Mg2 N5 12.89(18)
C24 N5 Mg2 O2 -103.35(14)
C23 N5 Mg2 O2 96.77(18)
C24 N5 Mg2 N6 -3.11(14)
C23 N5 Mg2 N6 -162.99(19)
C24 N5 Mg2 N7 45.1(2)
C23 N5 Mg2 N7 -114.8(2)
C24 N5 Mg2 N8 140.57(13)
C23 N5 Mg2 N8 -19.3(2)
C48 C47 O1 C50 26.7(3)
C48 C47 O1 Mg1 -133.4(2)
C49 C50 O1 C47 -12.2(3)
C49 C50 O1 Mg1 148.52(19)
N2 Mg1 O1 C47 44.1(2)
N3 Mg1 O1 C47 131.29(19)
N4 Mg1 O1 C47 -146.93(18)
N1 Mg1 O1 C47 -38.7(2)
N2 Mg1 O1 C50 -113.22(18)
N3 Mg1 O1 C50 -26.00(19)
N4 Mg1 O1 C50 55.77(19)
N1 Mg1 O1 C50 164.01(18)
C52 C51 O2 C54B 10.0(7)
C52 C51 O2 C54A -13.1(8)
C52 C51 O2 Mg2 -154.3(2)
N6 Mg2 O2 C54B -54.2(7)
N7 Mg2 O2 C54B -137.0(7)
N8 Mg2 O2 C54B 141.3(7)
N5 Mg2 O2 C54B 26.4(7)
N6 Mg2 O2 C51 106.5(2)
N7 Mg2 O2 C51 23.7(2)
N8 Mg2 O2 C51 -58.0(2)
N5 Mg2 O2 C51 -172.88(19)
N6 Mg2 O2 C54A -34.0(8)
N7 Mg2 O2 C54A -116.8(8)
N8 Mg2 O2 C54A 161.5(8)
N5 Mg2 O2 C54A 46.6(8)
C52 C53 C54A O2 13.4(13)
C54B C53 C54A O2 52.8(16)
C54B O2 C54A C53 -78.1(19)
C51 O2 C54A C53 0.1(13)
Mg2 O2 C54A C53 147.0(7)
C51 O2 C54B C53 -37.1(11)
C54A O2 C54B C53 71.5(19)
Mg2 O2 C54B C53 126.9(7)
C54A C53 C54B O2 -96.6(19)
C52 C53 C54B O2 47.4(10)
